data_2222858
loop_
_publ_author_name
'Lin, Jin Rui'
'Zhao, Hong'

_publ_section_title
;
 2-Amino-5-ethoxycarbonyl-4-methylthiazol-3-ium chloride monohydrate
;
_journal_coeditor_code RZ2337
_journal_issue 8
_journal_name_full 'Acta Crystallographica Section E'
_journal_page_first o1753
_journal_paper_doi 10.1107/S1600536809024532
_journal_volume 65
_journal_year 2009
_chemical_formula_iupac 'C7 H11 N2 O2 S +, Cl -, H2 O'
_chemical_formula_moiety 'C7 H11 N2 O2 S +, Cl -, H2 O'
_chemical_formula_sum 'C7 H13 Cl N2 O3 S'
_chemical_formula_weight 240.70
_chemical_name_systematic
;
2-Amino-5-ethoxycarbonyl-4-methylthiazol-3-ium chloride monohydrate
;
_space_group_IT_number 14
_symmetry_cell_setting monoclinic
_symmetry_space_group_name_Hall '-P 2ybc'
_symmetry_space_group_name_H-M 'P 1 21/c 1'
_atom_sites_solution_hydrogens geom
_atom_sites_solution_primary direct
_atom_sites_solution_secondary difmap
_audit_creation_method SHELXL-97
_cell_angle_alpha 90.00
_cell_angle_beta 110.22(3)
_cell_angle_gamma 90.00
_cell_formula_units_Z 4
_cell_length_a 10.637(2)
_cell_length_b 7.4463(15)
_cell_length_c 15.082(3)
_cell_measurement_reflns_used 2280
_cell_measurement_temperature 291.5
_cell_measurement_theta_max 27.3871
_cell_measurement_theta_min 2.2766
_cell_volume 1121.0(4)
_computing_cell_refinement 'CrystalClear (Rigaku, 2005)'
_computing_data_collection 'CrystalClear (Rigaku, 2005)'
_computing_data_reduction 'CrystalClear (Rigaku, 2005)'
_computing_molecular_graphics 'SHELXTL/PC (Sheldrick, 2008)'
_computing_publication_material 'SHELXTL/PC (Sheldrick, 2008)'
_computing_structure_refinement 'SHELXL97 (Sheldrick, 2008)'
_computing_structure_solution 'SHELXS97 (Sheldrick, 2008)'
_diffrn_ambient_temperature 291.5
_diffrn_detector_area_resol_mean 13.6612
_diffrn_measured_fraction_theta_full 0.998
_diffrn_measured_fraction_theta_max 0.998
_diffrn_measurement_device_type 'Rigaku SCXmini'
_diffrn_measurement_method \w
_diffrn_radiation_monochromator graphite
_diffrn_radiation_source 'fine-focus sealed tube'
_diffrn_radiation_type MoK\a
_diffrn_radiation_wavelength 0.71073
_diffrn_reflns_av_R_equivalents 0.0372
_diffrn_reflns_av_sigmaI/netI 0.0271
_diffrn_reflns_limit_h_max 13
_diffrn_reflns_limit_h_min -13
_diffrn_reflns_limit_k_max 9
_diffrn_reflns_limit_k_min -9
_diffrn_reflns_limit_l_max 19
_diffrn_reflns_limit_l_min -19
_diffrn_reflns_number 11232
_diffrn_reflns_theta_full 27.48
_diffrn_reflns_theta_max 27.48
_diffrn_reflns_theta_min 3.09
_diffrn_standards_number 0
_exptl_absorpt_coefficient_mu 0.512
_exptl_absorpt_correction_T_max 0.868
_exptl_absorpt_correction_T_min 0.821
_exptl_absorpt_correction_type multi-scan
_exptl_absorpt_process_details '(CrystalClear; Rigaku, 2005)'
_exptl_crystal_colour colourless
_exptl_crystal_density_diffrn 1.426
_exptl_crystal_density_method 'not measured'
_exptl_crystal_description block
_exptl_crystal_F_000 504
_exptl_crystal_size_max 0.40
_exptl_crystal_size_mid 0.32
_exptl_crystal_size_min 0.28
_refine_diff_density_max 0.480
_refine_diff_density_min -0.209
_refine_ls_extinction_method none
_refine_ls_goodness_of_fit_ref 1.123
_refine_ls_hydrogen_treatment mixed
_refine_ls_matrix_type full
_refine_ls_number_parameters 133
_refine_ls_number_reflns 2564
_refine_ls_number_restraints 0
_refine_ls_restrained_S_all 1.123
_refine_ls_R_factor_all 0.0596
_refine_ls_R_factor_gt 0.0463
_refine_ls_shift/su_max 0.012
_refine_ls_shift/su_mean 0.000
_refine_ls_structure_factor_coef Fsqd
_refine_ls_weighting_details 'calc w=1/[\s^2^(Fo^2^)+(0.0547P)^2^+0.5076P] where P=(Fo^2^+2Fc^2^)/3'
_refine_ls_weighting_scheme calc
_refine_ls_wR_factor_gt 0.1144
_refine_ls_wR_factor_ref 0.1215
_reflns_number_gt 2097
_reflns_number_total 2564
_reflns_threshold_expression I>2\s(I)
_cod_data_source_file rz2337.cif
_cod_data_source_block I
_cod_original_sg_symbol_H-M 'P 21/c'
_cod_database_code 2222858
_cod_database_fobs_code 2222858

loop_
_symmetry_equiv_pos_as_xyz
'x, y, z'
'-x, y+1/2, -z+1/2'
'-x, -y, -z'
'x, -y-1/2, z-1/2'

loop_
_atom_site_type_symbol
_atom_site_label
_atom_site_fract_x
_atom_site_fract_y
_atom_site_fract_z
_atom_site_U_iso_or_equiv
_atom_site_adp_type
_atom_site_calc_flag
_atom_site_refinement_flags
_atom_site_occupancy
_atom_site_disorder_assembly
_atom_site_disorder_group
C C1 0.5427(2) 0.4538(3) 0.14877(16) 0.0386(5) Uani d . 1 . .
C C2 0.3764(2) 0.2578(3) 0.06588(16) 0.0388(5) Uani d . 1 . .
C C3 0.3260(3) 0.0717(3) 0.0413(2) 0.0542(7) Uani d . 1 . .
H H3A 0.2446 0.0563 0.0545 0.081 Uiso calc R 1 . .
H H3B 0.3920 -0.0121 0.0781 0.081 Uiso calc R 1 . .
H H3C 0.3088 0.0508 -0.0247 0.081 Uiso calc R 1 . .
C C4 0.3170(2) 0.4157(3) 0.03211(17) 0.0411(5) Uani d . 1 . .
C C5 0.1833(2) 0.4419(3) -0.03804(17) 0.0455(6) Uani d . 1 . .
C C6 0.0280(3) 0.6581(4) -0.1270(2) 0.0616(8) Uani d . 1 . .
H H6A -0.0419 0.6052 -0.1079 0.074 Uiso calc R 1 . .
H H6B 0.0199 0.6116 -0.1888 0.074 Uiso calc R 1 . .
C C7 0.0156(3) 0.8556(5) -0.1302(3) 0.0850(11) Uani d . 1 . .
H H7A 0.0248 0.9001 -0.0686 0.128 Uiso calc R 1 . .
H H7B -0.0706 0.8889 -0.1742 0.128 Uiso calc R 1 . .
H H7C 0.0846 0.9063 -0.1501 0.128 Uiso calc R 1 . .
Cl Cl1 0.33656(7) 0.42792(8) 0.29075(5) 0.0540(2) Uani d . 1 . .
N N1 0.65955(19) 0.5069(3) 0.20741(15) 0.0499(5) Uani d . 1 . .
H H1A 0.7182 0.4290 0.2380 0.060 Uiso calc R 1 . .
H H1B 0.6775 0.6197 0.2153 0.060 Uiso calc R 1 . .
N N2 0.5037(2) 0.2825(2) 0.13088(14) 0.0391(4) Uani d . 1 . .
O O1 0.10510(19) 0.3235(3) -0.07219(16) 0.0720(6) Uani d . 1 . .
O O2 0.15910(17) 0.6150(2) -0.05873(13) 0.0544(5) Uani d . 1 . .
O O1W 0.1705(2) 0.7502(3) 0.17716(18) 0.0799(7) Uani d . 1 . .
H H1C 0.2076 0.6373 0.1937 0.120 Uiso d R 1 . .
H H1D 0.0879 0.7443 0.1503 0.120 Uiso d R 1 . .
S S1 0.41995(6) 0.59887(7) 0.08238(4) 0.04234(19) Uani d . 1 . .
H H2 0.547(2) 0.198(3) 0.1547(16) 0.033(6) Uiso d . 1 . .

loop_
_atom_site_aniso_label
_atom_site_aniso_U_11
_atom_site_aniso_U_22
_atom_site_aniso_U_33
_atom_site_aniso_U_12
_atom_site_aniso_U_13
_atom_site_aniso_U_23
C1 0.0338(11) 0.0311(10) 0.0441(12) 0.0043(8) 0.0047(9) 0.0015(9)
C2 0.0357(11) 0.0341(11) 0.0414(11) -0.0007(9) 0.0067(9) 0.0003(9)
C3 0.0496(15) 0.0364(12) 0.0625(16) -0.0065(11) 0.0014(12) 0.0003(11)
C4 0.0343(11) 0.0361(11) 0.0463(12) 0.0002(9) 0.0056(9) 0.0017(10)
C5 0.0342(12) 0.0447(13) 0.0498(13) 0.0033(10) 0.0048(10) 0.0023(11)
C6 0.0406(14) 0.0564(16) 0.0654(17) 0.0121(12) -0.0103(12) -0.0003(13)
C7 0.0572(19) 0.0549(18) 0.110(3) 0.0138(15) -0.0128(18) 0.0051(18)
Cl1 0.0531(4) 0.0343(3) 0.0627(4) -0.0034(2) 0.0047(3) -0.0010(3)
N1 0.0366(10) 0.0341(10) 0.0610(13) 0.0021(8) -0.0061(9) 0.0015(9)
N2 0.0359(10) 0.0284(9) 0.0443(10) 0.0058(8) 0.0028(8) 0.0030(8)
O1 0.0430(11) 0.0534(12) 0.0924(15) -0.0044(9) -0.0112(10) 0.0004(11)
O2 0.0409(9) 0.0456(10) 0.0582(10) 0.0083(7) -0.0064(8) 0.0013(8)
O1W 0.0451(11) 0.0465(11) 0.1127(17) -0.0019(9) -0.0180(11) -0.0051(11)
S1 0.0357(3) 0.0299(3) 0.0515(3) 0.0048(2) 0.0024(2) 0.0036(2)

loop_
_atom_type_symbol
_atom_type_description
_atom_type_scat_dispersion_real
_atom_type_scat_dispersion_imag
_atom_type_scat_source
C C 0.0033 0.0016 'International Tables Vol C Tables 4.2.6.8 and 6.1.1.4'
Cl Cl 0.1484 0.1585 'International Tables Vol C Tables 4.2.6.8 and 6.1.1.4'
N N 0.0061 0.0033 'International Tables Vol C Tables 4.2.6.8 and 6.1.1.4'
O O 0.0106 0.0060 'International Tables Vol C Tables 4.2.6.8 and 6.1.1.4'
S S 0.1246 0.1234 'International Tables Vol C Tables 4.2.6.8 and 6.1.1.4'
H H 0.0000 0.0000 'International Tables Vol C Tables 4.2.6.8 and 6.1.1.4'

loop_
_geom_angle_atom_site_label_1
_geom_angle_atom_site_label_2
_geom_angle_atom_site_label_3
_geom_angle_site_symmetry_1
_geom_angle_site_symmetry_3
_geom_angle
_geom_angle_publ_flag
N1 C1 N2 . . 125.3(2) ?
N1 C1 S1 . . 123.57(17) ?
N2 C1 S1 . . 111.12(16) ?
C4 C2 N2 . . 111.61(19) ?
C4 C2 C3 . . 129.6(2) ?
N2 C2 C3 . . 118.8(2) ?
C2 C3 H3A . . 109.5 ?
C2 C3 H3B . . 109.5 ?
H3A C3 H3B . . 109.5 ?
C2 C3 H3C . . 109.5 ?
H3A C3 H3C . . 109.5 ?
H3B C3 H3C . . 109.5 ?
C2 C4 C5 . . 126.9(2) ?
C2 C4 S1 . . 112.00(17) ?
C5 C4 S1 . . 121.05(17) ?
O1 C5 O2 . . 124.2(2) ?
O1 C5 C4 . . 124.7(2) ?
O2 C5 C4 . . 111.1(2) ?
O2 C6 C7 . . 107.3(2) ?
O2 C6 H6A . . 110.3 ?
C7 C6 H6A . . 110.3 ?
O2 C6 H6B . . 110.3 ?
C7 C6 H6B . . 110.3 ?
H6A C6 H6B . . 108.5 ?
C6 C7 H7A . . 109.5 ?
C6 C7 H7B . . 109.5 ?
H7A C7 H7B . . 109.5 ?
C6 C7 H7C . . 109.5 ?
H7A C7 H7C . . 109.5 ?
H7B C7 H7C . . 109.5 ?
C1 N1 H1A . . 120.0 ?
C1 N1 H1B . . 120.0 ?
H1A N1 H1B . . 120.0 ?
C1 N2 C2 . . 115.39(18) ?
C1 N2 H2 . . 125.1(18) ?
C2 N2 H2 . . 119.5(18) ?
C5 O2 C6 . . 116.1(2) ?
H1C O1W H1D . . 111.3 ?
C1 S1 C4 . . 89.88(11) ?

loop_
_geom_bond_atom_site_label_1
_geom_bond_atom_site_label_2
_geom_bond_site_symmetry_2
_geom_bond_distance
_geom_bond_publ_flag
C1 N1 . 1.313(3) ?
C1 N2 . 1.339(3) ?
C1 S1 . 1.724(2) ?
C2 C4 . 1.348(3) ?
C2 N2 . 1.382(3) ?
C2 C3 . 1.486(3) ?
C3 H3A . 0.9600 ?
C3 H3B . 0.9600 ?
C3 H3C . 0.9600 ?
C4 C5 . 1.463(3) ?
C4 S1 . 1.750(2) ?
C5 O1 . 1.199(3) ?
C5 O2 . 1.330(3) ?
C6 O2 . 1.454(3) ?
C6 C7 . 1.476(4) ?
C6 H6A . 0.9700 ?
C6 H6B . 0.9700 ?
C7 H7A . 0.9600 ?
C7 H7B . 0.9600 ?
C7 H7C . 0.9600 ?
N1 H1A . 0.8600 ?
N1 H1B . 0.8600 ?
N2 H2 . 0.79(3) ?
O1W H1C . 0.9259 ?
O1W H1D . 0.8324 ?

loop_
_geom_hbond_atom_site_label_D
_geom_hbond_atom_site_label_H
_geom_hbond_atom_site_label_A
_geom_hbond_site_symmetry_A
_geom_hbond_distance_DH
_geom_hbond_distance_HA
_geom_hbond_distance_DA
_geom_hbond_angle_DHA
N1 H1A O1W 2_645 0.86 1.94 2.789(3) 168.8
N1 H1B Cl1 2_655 0.86 2.30 3.135(2) 163.9
O1W H1C Cl1 . 0.93 2.25 3.118(2) 155.8
O1W H1D O1 3_565 0.83 2.05 2.863(3) 166.9
N2 H2 Cl1 2_645 0.79(3) 2.35(3) 3.141(2) 173(2)

loop_
_cod_related_entry_id
_cod_related_entry_database
_cod_related_entry_code
1 ChemSpider 30655844
